data_4113047
loop_
_publ_author_name
'Xile Hu'
'Ingrid Castro-Rodriguez'
'Karsten Meyer'

_publ_section_title
;
 Dioxygen Activation by a Low-Valent Cobalt Complex Employing a Flexible
 Tripodal N-Heterocyclic Carbene Ligand
;
_journal_name_full 'Journal of the American Chemical Society'
_journal_page_first 13464
_journal_page_last 13473
_journal_paper_doi 10.1021/ja046048k
_journal_volume 126
_journal_year 2004
_chemical_formula_sum 'C91 H91 B2 Co N9'
_chemical_formula_weight 1391.28
_chemical_name_systematic
; 
 ? 
;
_space_group_IT_number 14
_symmetry_cell_setting monoclinic
_symmetry_space_group_name_Hall '-P 2ybc'
_symmetry_space_group_name_H-M 'P 1 21/c 1'
_atom_sites_solution_hydrogens geom
_atom_sites_solution_primary direct
_atom_sites_solution_secondary difmap
_audit_creation_method SHELXL-97
_cell_angle_alpha 90.00
_cell_angle_beta 94.8400(10)
_cell_angle_gamma 90.00
_cell_formula_units_Z 4
_cell_length_a 23.7912(19)
_cell_length_b 11.5916(9)
_cell_length_c 27.394(2)
_cell_measurement_reflns_used 6079
_cell_measurement_temperature 100(2)
_cell_measurement_theta_max 0.00
_cell_measurement_theta_min 0.00
_cell_volume 7527.7(10)
_computing_cell_refinement 'Bruker SMART'
_computing_data_collection 'Bruker SMART'
_computing_data_reduction 'Bruker SAINT'
_computing_molecular_graphics 'Bruker SHELXTL'
_computing_publication_material 'Bruker SHELXTL'
_computing_structure_refinement 'SHELXL-97 (Sheldrick, 1997)'
_computing_structure_solution 'SHELXS-97 (Sheldrick, 1990)'
_diffrn_ambient_temperature 100(2)
_diffrn_measured_fraction_theta_full 1.000
_diffrn_measured_fraction_theta_max 1.000
_diffrn_measurement_device_type 'CCD area detector'
_diffrn_measurement_method 'phi and omega scans'
_diffrn_radiation_monochromator graphite
_diffrn_radiation_source 'fine-focus sealed tube'
_diffrn_radiation_type MoK\a
_diffrn_radiation_wavelength 0.71073
_diffrn_reflns_av_R_equivalents 0.0697
_diffrn_reflns_av_sigmaI/netI 0.0583
_diffrn_reflns_limit_h_max 25
_diffrn_reflns_limit_h_min -25
_diffrn_reflns_limit_k_max 12
_diffrn_reflns_limit_k_min -12
_diffrn_reflns_limit_l_max 29
_diffrn_reflns_limit_l_min -29
_diffrn_reflns_number 42407
_diffrn_reflns_theta_full 22.50
_diffrn_reflns_theta_max 22.50
_diffrn_reflns_theta_min 1.49
_exptl_absorpt_coefficient_mu 0.282
_exptl_absorpt_correction_T_max 1.000
_exptl_absorpt_correction_T_min 0.671
_exptl_absorpt_correction_type multi-scan
_exptl_absorpt_process_details sadabs
_exptl_crystal_colour blue
_exptl_crystal_density_diffrn 1.228
_exptl_crystal_description block
_exptl_crystal_F_000 2948
_exptl_crystal_size_max 0.4
_exptl_crystal_size_mid 0.1
_exptl_crystal_size_min 0.05
_refine_diff_density_max 0.476
_refine_diff_density_min -0.249
_refine_diff_density_rms 0.051
_refine_ls_extinction_method none
_refine_ls_goodness_of_fit_ref 1.049
_refine_ls_hydrogen_treatment mixed
_refine_ls_matrix_type full
_refine_ls_number_parameters 936
_refine_ls_number_reflns 9860
_refine_ls_number_restraints 0
_refine_ls_restrained_S_all 1.049
_refine_ls_R_factor_all 0.0736
_refine_ls_R_factor_gt 0.0491
_refine_ls_shift/su_max 0.023
_refine_ls_shift/su_mean 0.000
_refine_ls_structure_factor_coef Fsqd
_refine_ls_weighting_details 'calc w=1/[\s^2^(Fo^2^)+(0.0495P)^2^+4.2847P] where P=(Fo^2^+2Fc^2^)/3'
_refine_ls_weighting_scheme calc
_refine_ls_wR_factor_gt 0.1065
_refine_ls_wR_factor_ref 0.1155
_reflns_number_gt 7372
_reflns_number_total 9860
_reflns_threshold_expression >2sigma(I)
_cod_data_source_file ja046048ksi20040806_052557.cif
_cod_data_source_block a
_cod_original_cell_volume 7527.6(10)
_cod_database_code 4113047

loop_
_symmetry_equiv_pos_as_xyz
'x, y, z'
'-x, y+1/2, -z+1/2'
'-x, -y, -z'
'x, -y-1/2, z-1/2'

loop_
_atom_site_label
_atom_site_type_symbol
_atom_site_fract_x
_atom_site_fract_y
_atom_site_fract_z
_atom_site_U_iso_or_equiv
_atom_site_adp_type
_atom_site_occupancy
_atom_site_symmetry_multiplicity
_atom_site_calc_flag
_atom_site_refinement_flags
Co1 Co 0.215799(18) 0.27371(4) 0.380337(16) 0.01739(13) Uani 1 1 d .
C1 C 0.07679(14) 0.2433(3) 0.29888(12) 0.0269(9) Uani 1 1 d .
H1A H 0.0432 0.2833 0.2833 0.032 Uiso 1 1 calc R
H1B H 0.0695 0.1593 0.2970 0.032 Uiso 1 1 calc R
C2 C 0.12679(14) 0.2709(3) 0.27104(12) 0.0258(8) Uani 1 1 d .
H2A H 0.1146 0.2757 0.2356 0.031 Uiso 1 1 calc R
H2B H 0.1422 0.3471 0.2817 0.031 Uiso 1 1 calc R
C3 C 0.20829(13) 0.1733(3) 0.31953(12) 0.0197(8) Uani 1 1 d .
C4 C 0.17580(15) 0.0934(3) 0.24673(13) 0.0288(9) Uani 1 1 d .
H4 H 0.1539 0.0822 0.2165 0.035 Uiso 1 1 calc R
C5 C 0.21696(15) 0.0248(3) 0.26605(12) 0.0292(9) Uani 1 1 d .
H5 H 0.2302 -0.0439 0.2520 0.035 Uiso 1 1 calc R
C6 C 0.28401(15) 0.0262(3) 0.34080(12) 0.0257(9) Uani 1 1 d .
C7 C 0.33751(15) 0.0643(3) 0.33244(13) 0.0273(9) Uani 1 1 d .
C8 C 0.38312(16) 0.0154(3) 0.36046(14) 0.0408(10) Uani 1 1 d .
H8 H 0.4204 0.0404 0.3561 0.049 Uiso 1 1 calc R
C9 C 0.37431(17) -0.0696(4) 0.39473(15) 0.0426(11) Uani 1 1 d .
H9 H 0.4056 -0.1029 0.4134 0.051 Uiso 1 1 calc R
C10 C 0.32069(17) -0.1055(3) 0.40174(14) 0.0370(10) Uani 1 1 d .
H10 H 0.3154 -0.1630 0.4256 0.044 Uiso 1 1 calc R
C11 C 0.27370(15) -0.0598(3) 0.37465(13) 0.0283(9) Uani 1 1 d .
C12 C 0.34670(16) 0.1572(3) 0.29541(13) 0.0373(10) Uani 1 1 d .
H12A H 0.3304 0.1327 0.2630 0.056 Uiso 1 1 calc R
H12B H 0.3872 0.1707 0.2943 0.056 Uiso 1 1 calc R
H12C H 0.3284 0.2286 0.3048 0.056 Uiso 1 1 calc R
C13 C 0.21532(15) -0.1000(3) 0.38293(14) 0.0352(9) Uani 1 1 d .
H13A H 0.2002 -0.0524 0.4083 0.053 Uiso 1 1 calc R
H13B H 0.2167 -0.1808 0.3935 0.053 Uiso 1 1 calc R
H13C H 0.1910 -0.0931 0.3524 0.053 Uiso 1 1 calc R
C14 C 0.05914(14) 0.1952(3) 0.38248(13) 0.0264(9) Uani 1 1 d .
H14A H 0.0235 0.1657 0.3657 0.032 Uiso 1 1 calc R
H14B H 0.0500 0.2349 0.4128 0.032 Uiso 1 1 calc R
C15 C 0.09855(14) 0.0953(3) 0.39548(13) 0.0256(8) Uani 1 1 d .
H15A H 0.0761 0.0264 0.4029 0.031 Uiso 1 1 calc R
H15B H 0.1200 0.0767 0.3671 0.031 Uiso 1 1 calc R
C16 C 0.18386(14) 0.1948(3) 0.43824(12) 0.0208(8) Uani 1 1 d .
C17 C 0.13131(15) 0.0810(3) 0.48436(13) 0.0299(9) Uani 1 1 d .
H17 H 0.1025 0.0300 0.4930 0.036 Uiso 1 1 calc R
C18 C 0.17250(15) 0.1253(3) 0.51450(13) 0.0306(9) Uani 1 1 d .
H18 H 0.1789 0.1115 0.5487 0.037 Uiso 1 1 calc R
C19 C 0.25476(14) 0.2539(3) 0.50680(11) 0.0229(8) Uani 1 1 d .
C20 C 0.25397(14) 0.3711(3) 0.51586(12) 0.0231(8) Uani 1 1 d .
C21 C 0.30260(15) 0.4222(3) 0.53676(12) 0.0282(9) Uani 1 1 d .
H21 H 0.3031 0.5029 0.5429 0.034 Uiso 1 1 calc R
C22 C 0.35055(15) 0.3575(3) 0.54887(13) 0.0306(9) Uani 1 1 d .
H22 H 0.3835 0.3936 0.5638 0.037 Uiso 1 1 calc R
C23 C 0.35063(15) 0.2405(3) 0.53939(13) 0.0314(9) Uani 1 1 d .
H23 H 0.3839 0.1969 0.5476 0.038 Uiso 1 1 calc R
C24 C 0.30301(15) 0.1858(3) 0.51810(12) 0.0251(8) Uani 1 1 d .
C25 C 0.20132(15) 0.4428(3) 0.50355(13) 0.0299(9) Uani 1 1 d .
H25A H 0.1983 0.4622 0.4686 0.045 Uiso 1 1 calc R
H25B H 0.2036 0.5139 0.5230 0.045 Uiso 1 1 calc R
H25C H 0.1680 0.3986 0.5111 0.045 Uiso 1 1 calc R
C26 C 0.30380(16) 0.0579(3) 0.50718(14) 0.0367(10) Uani 1 1 d .
H26A H 0.3429 0.0317 0.5070 0.055 Uiso 1 1 calc R
H26B H 0.2837 0.0433 0.4751 0.055 Uiso 1 1 calc R
H26C H 0.2853 0.0159 0.5324 0.055 Uiso 1 1 calc R
C27 C 0.06340(14) 0.3944(3) 0.35717(13) 0.0264(9) Uani 1 1 d .
H27A H 0.0251 0.3894 0.3686 0.032 Uiso 1 1 calc R
H27B H 0.0606 0.4356 0.3254 0.032 Uiso 1 1 calc R
C28 C 0.10129(13) 0.4612(3) 0.39405(12) 0.0240(8) Uani 1 1 d .
H28A H 0.0803 0.5270 0.4066 0.029 Uiso 1 1 calc R
H28B H 0.1138 0.4108 0.4220 0.029 Uiso 1 1 calc R
C29 C 0.19809(13) 0.4428(3) 0.36392(12) 0.0204(8) Uani 1 1 d .
C30 C 0.15075(14) 0.6107(3) 0.34765(12) 0.0252(9) Uani 1 1 d .
H30 H 0.1220 0.6676 0.3470 0.030 Uiso 1 1 calc R
C31 C 0.19932(15) 0.6179(3) 0.32646(13) 0.0269(9) Uani 1 1 d .
H31 H 0.2117 0.6810 0.3080 0.032 Uiso 1 1 calc R
C32 C 0.28577(13) 0.4995(3) 0.32420(12) 0.0200(8) Uani 1 1 d .
C33 C 0.29534(15) 0.4673(3) 0.27646(13) 0.0260(9) Uani 1 1 d .
C34 C 0.35166(15) 0.4591(3) 0.26578(13) 0.0291(9) Uani 1 1 d .
H34 H 0.3601 0.4374 0.2338 0.035 Uiso 1 1 calc R
C35 C 0.39502(15) 0.4820(3) 0.30087(14) 0.0327(9) Uani 1 1 d .
H35 H 0.4330 0.4738 0.2932 0.039 Uiso 1 1 calc R
C36 C 0.38350(15) 0.5172(3) 0.34752(13) 0.0314(9) Uani 1 1 d .
H36 H 0.4137 0.5348 0.3712 0.038 Uiso 1 1 calc R
C37 C 0.32825(14) 0.5268(3) 0.35977(12) 0.0240(8) Uani 1 1 d .
C38 C 0.24835(15) 0.4443(3) 0.23747(13) 0.0320(9) Uani 1 1 d .
H38A H 0.2627 0.4512 0.2051 0.048 Uiso 1 1 calc R
H38B H 0.2180 0.5005 0.2403 0.048 Uiso 1 1 calc R
H38C H 0.2337 0.3662 0.2416 0.048 Uiso 1 1 calc R
C39 C 0.31614(15) 0.5676(3) 0.40985(12) 0.0311(9) Uani 1 1 d .
H39A H 0.2872 0.6279 0.4068 0.047 Uiso 1 1 calc R
H39B H 0.3507 0.5989 0.4269 0.047 Uiso 1 1 calc R
H39C H 0.3026 0.5028 0.4286 0.047 Uiso 1 1 calc R
C40 C 0.34693(16) 0.2732(3) 0.41303(13) 0.0289(9) Uani 1 1 d .
C41 C 0.40774(15) 0.2724(4) 0.42658(15) 0.0457(11) Uani 1 1 d .
H41A H 0.4178 0.2028 0.4456 0.069 Uiso 1 1 calc R
H41B H 0.4181 0.3409 0.4463 0.069 Uiso 1 1 calc R
H41C H 0.4280 0.2731 0.3969 0.069 Uiso 1 1 calc R
C42 C 1.00793(13) 0.7309(3) 0.42184(12) 0.0194(8) Uani 1 1 d .
C43 C 1.06487(14) 0.7635(3) 0.42395(12) 0.0215(8) Uani 1 1 d .
H43 H 1.0771 0.8092 0.3981 0.026 Uiso 1 1 calc R
C44 C 1.10424(14) 0.7325(3) 0.46179(12) 0.0249(8) Uani 1 1 d .
H44 H 1.1423 0.7566 0.4612 0.030 Uiso 1 1 calc R
C45 C 1.08827(15) 0.6662(3) 0.50066(13) 0.0257(9) Uani 1 1 d .
H45 H 1.1151 0.6430 0.5264 0.031 Uiso 1 1 calc R
C46 C 1.03259(16) 0.6354(3) 0.50062(13) 0.0293(9) Uani 1 1 d .
H46 H 1.0206 0.5913 0.5271 0.035 Uiso 1 1 calc R
C47 C 0.99338(14) 0.6677(3) 0.46250(12) 0.0244(8) Uani 1 1 d .
H47 H 0.9551 0.6459 0.4641 0.029 Uiso 1 1 calc R
C48 C 0.94419(13) 0.9060(3) 0.38533(12) 0.0191(8) Uani 1 1 d .
C49 C 0.96070(13) 0.9683(3) 0.42764(12) 0.0199(8) Uani 1 1 d .
H49 H 0.9839 0.9314 0.4529 0.024 Uiso 1 1 calc R
C50 C 0.94459(14) 1.0828(3) 0.43449(13) 0.0239(8) Uani 1 1 d .
H50 H 0.9571 1.1224 0.4638 0.029 Uiso 1 1 calc R
C51 C 0.91063(14) 1.1378(3) 0.39877(13) 0.0249(9) Uani 1 1 d .
H51 H 0.8992 1.2153 0.4033 0.030 Uiso 1 1 calc R
C52 C 0.89326(14) 1.0797(3) 0.35626(13) 0.0249(8) Uani 1 1 d .
H52 H 0.8695 1.1170 0.3314 0.030 Uiso 1 1 calc R
C53 C 0.91044(13) 0.9668(3) 0.34975(12) 0.0218(8) Uani 1 1 d .
H53 H 0.8988 0.9291 0.3198 0.026 Uiso 1 1 calc R
C54 C 0.90683(14) 0.6862(3) 0.37326(11) 0.0195(8) Uani 1 1 d .
C55 C 0.85084(13) 0.7248(3) 0.37186(11) 0.0227(8) Uani 1 1 d .
H55 H 0.8442 0.8056 0.3711 0.027 Uiso 1 1 calc R
C56 C 0.80444(15) 0.6514(3) 0.37156(12) 0.0276(9) Uani 1 1 d .
H56 H 0.7674 0.6824 0.3709 0.033 Uiso 1 1 calc R
C57 C 0.81247(16) 0.5334(3) 0.37226(12) 0.0301(9) Uani 1 1 d .
H57 H 0.7812 0.4825 0.3721 0.036 Uiso 1 1 calc R
C58 C 0.86671(15) 0.4907(3) 0.37325(12) 0.0270(9) Uani 1 1 d .
H58 H 0.8727 0.4097 0.3732 0.032 Uiso 1 1 calc R
C59 C 0.91250(14) 0.5649(3) 0.37423(12) 0.0228(8) Uani 1 1 d .
H59 H 0.9493 0.5328 0.3756 0.027 Uiso 1 1 calc R
C60 C 0.99713(13) 0.7660(3) 0.32608(11) 0.0187(8) Uani 1 1 d .
C61 C 1.00678(14) 0.6641(3) 0.30048(12) 0.0231(8) Uani 1 1 d .
H61 H 0.9883 0.5956 0.3095 0.028 Uiso 1 1 calc R
C62 C 1.04191(14) 0.6580(3) 0.26263(12) 0.0276(9) Uani 1 1 d .
H62 H 1.0473 0.5864 0.2468 0.033 Uiso 1 1 calc R
C63 C 1.06907(14) 0.7560(3) 0.24785(13) 0.0301(9) Uani 1 1 d .
H63 H 1.0935 0.7523 0.2222 0.036 Uiso 1 1 calc R
C64 C 1.06009(14) 0.8591(3) 0.27115(13) 0.0289(9) Uani 1 1 d .
H64 H 1.0781 0.9274 0.2613 0.035 Uiso 1 1 calc R
C65 C 1.02471(14) 0.8631(3) 0.30908(12) 0.0249(8) Uani 1 1 d .
H65 H 1.0189 0.9354 0.3242 0.030 Uiso 1 1 calc R
C66 C 0.40681(14) 0.8776(3) 0.12462(12) 0.0252(8) Uani 1 1 d .
C67 C 0.45558(14) 0.9460(3) 0.13213(13) 0.0292(9) Uani 1 1 d .
H67 H 0.4894 0.9186 0.1201 0.035 Uiso 1 1 calc R
C68 C 0.45672(15) 1.0508(3) 0.15604(13) 0.0312(9) Uani 1 1 d .
H68 H 0.4908 1.0937 0.1601 0.037 Uiso 1 1 calc R
C69 C 0.40809(15) 1.0940(3) 0.17424(12) 0.0307(9) Uani 1 1 d .
H69 H 0.4084 1.1664 0.1905 0.037 Uiso 1 1 calc R
C70 C 0.35926(15) 1.0290(3) 0.16809(13) 0.0321(9) Uani 1 1 d .
H70 H 0.3257 1.0564 0.1807 0.039 Uiso 1 1 calc R
C71 C 0.35896(14) 0.9240(3) 0.14366(12) 0.0275(9) Uani 1 1 d .
H71 H 0.3247 0.8817 0.1397 0.033 Uiso 1 1 calc R
C72 C 0.43365(14) 0.6500(3) 0.13282(12) 0.0265(9) Uani 1 1 d .
C73 C 0.47042(14) 0.6705(4) 0.17440(13) 0.0346(10) Uani 1 1 d .
H73 H 0.4810 0.7477 0.1823 0.042 Uiso 1 1 calc R
C74 C 0.49228(15) 0.5812(4) 0.20494(14) 0.0442(11) Uani 1 1 d .
H74 H 0.5168 0.5990 0.2331 0.053 Uiso 1 1 calc R
C75 C 0.47860(17) 0.4688(4) 0.19439(16) 0.0464(12) Uani 1 1 d .
H75 H 0.4935 0.4083 0.2150 0.056 Uiso 1 1 calc R
C76 C 0.44312(16) 0.4448(3) 0.15362(15) 0.0400(10) Uani 1 1 d .
H76 H 0.4336 0.3670 0.1458 0.048 Uiso 1 1 calc R
C77 C 0.42096(15) 0.5330(3) 0.12379(14) 0.0334(9) Uani 1 1 d .
H77 H 0.3961 0.5136 0.0960 0.040 Uiso 1 1 calc R
C78 C 0.33994(13) 0.7204(3) 0.07887(12) 0.0216(8) Uani 1 1 d .
C79 C 0.30435(14) 0.6704(3) 0.11106(13) 0.0294(9) Uani 1 1 d .
H79 H 0.3199 0.6476 0.1427 0.035 Uiso 1 1 calc R
C80 C 0.24715(15) 0.6528(3) 0.09859(14) 0.0337(9) Uani 1 1 d .
H80 H 0.2246 0.6184 0.1216 0.040 Uiso 1 1 calc R
C81 C 0.22287(14) 0.6849(3) 0.05321(13) 0.0283(9) Uani 1 1 d .
H81 H 0.1838 0.6733 0.0446 0.034 Uiso 1 1 calc R
C82 C 0.25708(14) 0.7345(3) 0.02032(13) 0.0247(8) Uani 1 1 d .
H82 H 0.2412 0.7576 -0.0112 0.030 Uiso 1 1 calc R
C83 C 0.31428(14) 0.7506(3) 0.03313(12) 0.0216(8) Uani 1 1 d .
H83 H 0.3368 0.7836 0.0097 0.026 Uiso 1 1 calc R
C84 C 0.44127(13) 0.7602(3) 0.04679(12) 0.0227(8) Uani 1 1 d .
C85 C 0.46571(14) 0.6636(3) 0.02614(12) 0.0251(8) Uani 1 1 d .
H85 H 0.4648 0.5921 0.0430 0.030 Uiso 1 1 calc R
C86 C 0.49099(15) 0.6670(3) -0.01739(13) 0.0311(9) Uani 1 1 d .
H86 H 0.5065 0.5986 -0.0299 0.037 Uiso 1 1 calc R
C87 C 0.49386(14) 0.7693(3) -0.04293(13) 0.0271(9) Uani 1 1 d .
H87 H 0.5112 0.7723 -0.0729 0.032 Uiso 1 1 calc R
C88 C 0.47101(14) 0.8664(3) -0.02403(12) 0.0277(9) Uani 1 1 d .
H88 H 0.4728 0.9378 -0.0409 0.033 Uiso 1 1 calc R
C89 C 0.44531(14) 0.8613(3) 0.01947(12) 0.0258(9) Uani 1 1 d .
H89 H 0.4296 0.9302 0.0314 0.031 Uiso 1 1 calc R
C90 C 0.3851(2) 0.7912(4) 0.26292(16) 0.0569(13) Uani 1 1 d .
H90A H 0.4038 0.7222 0.2514 0.085 Uiso 1 1 calc R
H90B H 0.3966 0.8033 0.2977 0.085 Uiso 1 1 calc R
H90C H 0.3959 0.8584 0.2441 0.085 Uiso 1 1 calc R
C91 C 0.3248(3) 0.7760(4) 0.25624(17) 0.0520(13) Uani 1 1 d .
N1 N 0.08522(11) 0.2776(2) 0.35033(10) 0.0232(7) Uani 1 1 d .
N2 N 0.17119(11) 0.1834(2) 0.27891(9) 0.0204(7) Uani 1 1 d .
N3 N 0.23659(11) 0.0729(2) 0.31026(10) 0.0233(7) Uani 1 1 d .
N4 N 0.13832(11) 0.1228(2) 0.43821(10) 0.0225(7) Uani 1 1 d .
N5 N 0.20422(11) 0.1952(2) 0.48659(10) 0.0235(7) Uani 1 1 d .
N6 N 0.15060(11) 0.5039(2) 0.37070(9) 0.0210(7) Uani 1 1 d .
N7 N 0.22817(11) 0.5155(2) 0.33661(10) 0.0222(7) Uani 1 1 d .
N8 N 0.29982(12) 0.2738(2) 0.40166(10) 0.0223(7) Uani 1 1 d .
N9 N 0.2769(2) 0.7641(3) 0.25083(17) 0.0714(14) Uani 1 1 d .
B1 B 0.96273(16) 0.7720(3) 0.37637(14) 0.0190(9) Uani 1 1 d .
B2 B 0.40640(16) 0.7523(3) 0.09590(14) 0.0245(10) Uani 1 1 d .

loop_
_atom_site_aniso_label
_atom_site_aniso_U_11
_atom_site_aniso_U_22
_atom_site_aniso_U_33
_atom_site_aniso_U_23
_atom_site_aniso_U_13
_atom_site_aniso_U_12
Co1 0.0187(3) 0.0122(2) 0.0211(3) 0.0000(2) 0.00055(19) 0.0004(2)
C1 0.026(2) 0.017(2) 0.037(2) -0.0047(16) -0.0061(17) 0.0008(15)
C2 0.026(2) 0.0217(19) 0.028(2) 0.0055(17) -0.0093(16) 0.0010(17)
C3 0.0214(19) 0.0143(18) 0.024(2) 0.0031(15) 0.0052(16) -0.0005(15)
C4 0.036(2) 0.029(2) 0.022(2) -0.0069(18) 0.0015(17) -0.0028(18)
C5 0.042(2) 0.023(2) 0.023(2) -0.0069(17) 0.0011(18) 0.0049(19)
C6 0.032(2) 0.022(2) 0.023(2) -0.0043(17) 0.0028(17) 0.0111(17)
C7 0.028(2) 0.025(2) 0.031(2) -0.0023(17) 0.0101(17) 0.0065(17)
C8 0.031(2) 0.044(3) 0.048(3) -0.001(2) 0.008(2) 0.014(2)
C9 0.036(3) 0.046(3) 0.045(3) 0.007(2) -0.002(2) 0.023(2)
C10 0.044(3) 0.029(2) 0.038(2) 0.0082(19) 0.005(2) 0.015(2)
C11 0.036(2) 0.020(2) 0.029(2) -0.0033(17) 0.0030(18) 0.0087(17)
C12 0.033(2) 0.043(3) 0.037(2) 0.005(2) 0.0135(19) 0.0033(19)
C13 0.042(2) 0.019(2) 0.044(2) 0.0009(19) 0.0045(19) 0.0005(18)
C14 0.021(2) 0.021(2) 0.037(2) 0.0012(17) 0.0022(17) -0.0017(16)
C15 0.0206(19) 0.0167(19) 0.038(2) 0.0010(17) -0.0034(17) -0.0055(15)
C16 0.0205(19) 0.0133(19) 0.028(2) -0.0033(15) 0.0010(16) 0.0015(15)
C17 0.031(2) 0.028(2) 0.031(2) 0.0049(18) 0.0088(19) -0.0082(18)
C18 0.034(2) 0.036(2) 0.023(2) 0.0050(18) 0.0080(18) -0.0083(19)
C19 0.027(2) 0.026(2) 0.0156(18) 0.0013(15) 0.0019(15) -0.0045(16)
C20 0.031(2) 0.018(2) 0.0206(19) -0.0008(16) 0.0014(16) -0.0034(16)
C21 0.039(2) 0.021(2) 0.024(2) 0.0011(16) -0.0006(18) -0.0019(18)
C22 0.032(2) 0.029(2) 0.029(2) -0.0014(17) -0.0058(18) -0.0057(18)
C23 0.029(2) 0.033(2) 0.032(2) 0.0040(18) -0.0018(18) 0.0011(18)
C24 0.029(2) 0.022(2) 0.025(2) 0.0009(16) 0.0023(17) 0.0021(17)
C25 0.037(2) 0.027(2) 0.025(2) -0.0031(17) 0.0006(18) 0.0043(18)
C26 0.041(2) 0.021(2) 0.046(3) -0.0039(18) -0.003(2) 0.0042(18)
C27 0.021(2) 0.022(2) 0.036(2) 0.0019(17) 0.0020(17) 0.0079(16)
C28 0.0180(19) 0.0200(19) 0.035(2) -0.0015(16) 0.0085(17) 0.0042(15)
C29 0.0182(19) 0.024(2) 0.0188(19) -0.0037(15) -0.0011(15) -0.0018(16)
C30 0.024(2) 0.019(2) 0.032(2) 0.0017(17) -0.0024(17) 0.0049(16)
C31 0.029(2) 0.013(2) 0.039(2) 0.0024(17) 0.0022(18) 0.0028(16)
C32 0.0177(19) 0.0109(18) 0.032(2) 0.0078(16) 0.0035(16) -0.0008(14)
C33 0.031(2) 0.0174(19) 0.030(2) 0.0049(16) 0.0026(17) 0.0003(16)
C34 0.032(2) 0.026(2) 0.029(2) -0.0009(17) 0.0067(18) 0.0016(17)
C35 0.026(2) 0.033(2) 0.039(2) 0.0045(19) 0.0074(19) 0.0029(18)
C36 0.026(2) 0.033(2) 0.035(2) 0.0090(19) -0.0001(18) -0.0014(17)
C37 0.024(2) 0.0163(19) 0.032(2) 0.0051(16) 0.0003(17) -0.0023(16)
C38 0.031(2) 0.035(2) 0.030(2) 0.0018(18) 0.0011(18) -0.0005(18)
C39 0.030(2) 0.030(2) 0.033(2) 0.0006(18) 0.0012(18) -0.0034(17)
C40 0.029(2) 0.028(2) 0.030(2) 0.0077(18) 0.0056(18) 0.0011(18)
C41 0.020(2) 0.068(3) 0.048(3) 0.016(2) -0.0044(19) -0.003(2)
C42 0.0225(19) 0.0097(17) 0.0256(19) -0.0070(15) 0.0005(15) 0.0020(15)
C43 0.028(2) 0.0147(18) 0.0215(19) -0.0036(15) 0.0022(16) 0.0040(16)
C44 0.0212(19) 0.0200(19) 0.033(2) -0.0104(17) -0.0031(17) 0.0046(16)
C45 0.034(2) 0.0138(19) 0.027(2) -0.0038(16) -0.0113(17) 0.0087(17)
C46 0.044(3) 0.018(2) 0.024(2) 0.0005(16) -0.0040(18) -0.0063(18)
C47 0.025(2) 0.021(2) 0.027(2) -0.0027(17) -0.0018(17) -0.0065(16)
C48 0.0170(18) 0.0176(18) 0.0237(19) 0.0013(16) 0.0073(15) -0.0014(15)
C49 0.0196(19) 0.0144(19) 0.026(2) 0.0041(16) 0.0050(16) -0.0013(15)
C50 0.028(2) 0.018(2) 0.026(2) -0.0019(16) 0.0095(17) -0.0033(16)
C51 0.027(2) 0.0126(18) 0.037(2) 0.0038(17) 0.0118(18) 0.0023(16)
C52 0.021(2) 0.022(2) 0.032(2) 0.0089(17) 0.0053(17) 0.0041(16)
C53 0.026(2) 0.018(2) 0.0216(19) 0.0009(16) 0.0039(16) 0.0007(16)
C54 0.0223(19) 0.0193(19) 0.0169(18) -0.0005(15) 0.0014(15) -0.0004(15)
C55 0.024(2) 0.0224(19) 0.0216(19) -0.0008(16) 0.0027(15) -0.0004(17)
C56 0.022(2) 0.037(2) 0.024(2) 0.0023(17) 0.0007(16) -0.0027(18)
C57 0.034(2) 0.036(2) 0.020(2) 0.0031(17) -0.0008(17) -0.0173(19)
C58 0.037(2) 0.019(2) 0.024(2) 0.0051(16) -0.0034(17) -0.0043(18)
C59 0.024(2) 0.020(2) 0.024(2) 0.0027(16) -0.0010(16) 0.0009(16)
C60 0.0135(17) 0.0178(19) 0.0237(19) 0.0001(16) -0.0046(15) 0.0035(15)
C61 0.024(2) 0.020(2) 0.025(2) 0.0019(16) -0.0031(17) 0.0055(16)
C62 0.024(2) 0.030(2) 0.028(2) -0.0055(18) -0.0025(17) 0.0137(18)
C63 0.021(2) 0.045(3) 0.024(2) -0.0035(18) 0.0036(16) 0.0049(18)
C64 0.025(2) 0.030(2) 0.033(2) -0.0023(18) 0.0071(18) -0.0046(17)
C65 0.028(2) 0.020(2) 0.027(2) -0.0052(16) 0.0034(17) -0.0006(16)
C66 0.018(2) 0.036(2) 0.0212(19) -0.0004(17) -0.0030(16) 0.0050(17)
C67 0.020(2) 0.037(2) 0.030(2) -0.0063(18) -0.0012(17) 0.0046(17)
C68 0.025(2) 0.035(2) 0.031(2) -0.0046(18) -0.0082(18) -0.0026(18)
C69 0.036(2) 0.032(2) 0.024(2) -0.0057(17) 0.0012(18) 0.0063(19)
C70 0.024(2) 0.039(2) 0.033(2) -0.0027(19) 0.0033(18) 0.0090(19)
C71 0.022(2) 0.036(2) 0.024(2) 0.0011(18) -0.0010(16) -0.0010(17)
C72 0.0158(19) 0.039(2) 0.025(2) 0.0010(17) 0.0030(16) 0.0080(17)
C73 0.022(2) 0.054(3) 0.028(2) 0.001(2) 0.0052(18) 0.0035(19)
C74 0.022(2) 0.083(4) 0.027(2) 0.013(2) -0.0016(18) 0.013(2)
C75 0.035(3) 0.058(3) 0.048(3) 0.027(2) 0.014(2) 0.014(2)
C76 0.037(2) 0.038(3) 0.047(3) 0.012(2) 0.015(2) 0.008(2)
C77 0.029(2) 0.038(2) 0.033(2) 0.0047(19) 0.0040(18) 0.0072(19)
C78 0.0200(19) 0.0197(19) 0.025(2) -0.0058(16) 0.0020(16) 0.0012(16)
C79 0.023(2) 0.038(2) 0.027(2) 0.0033(18) 0.0018(17) 0.0058(17)
C80 0.026(2) 0.041(2) 0.035(2) 0.0042(19) 0.0092(18) -0.0014(18)
C81 0.0163(19) 0.025(2) 0.043(2) -0.0033(18) -0.0010(18) -0.0001(16)
C82 0.021(2) 0.023(2) 0.029(2) -0.0045(17) -0.0046(16) 0.0021(16)
C83 0.0206(19) 0.017(2) 0.028(2) -0.0038(15) 0.0036(16) 0.0015(15)
C84 0.0144(18) 0.025(2) 0.027(2) -0.0027(17) -0.0039(15) -0.0023(15)
C85 0.024(2) 0.021(2) 0.031(2) -0.0042(17) 0.0026(17) -0.0019(16)
C86 0.029(2) 0.028(2) 0.037(2) -0.0102(19) 0.0036(18) 0.0008(17)
C87 0.0195(19) 0.037(2) 0.024(2) -0.0073(19) 0.0019(16) -0.0025(17)
C88 0.024(2) 0.034(2) 0.025(2) 0.0006(17) -0.0009(17) 0.0005(17)
C89 0.020(2) 0.030(2) 0.028(2) -0.0069(17) 0.0002(17) 0.0044(16)
C90 0.073(4) 0.047(3) 0.053(3) 0.006(2) 0.022(3) 0.012(3)
C91 0.082(4) 0.020(2) 0.060(3) 0.008(2) 0.043(3) 0.014(3)
N1 0.0210(16) 0.0190(16) 0.0294(17) 0.0020(14) 0.0007(13) -0.0030(13)
N2 0.0259(16) 0.0153(15) 0.0197(16) -0.0011(13) 0.0002(13) -0.0005(13)
N3 0.0281(17) 0.0170(16) 0.0245(17) 0.0009(13) 0.0000(14) 0.0048(13)
N4 0.0221(16) 0.0184(16) 0.0268(17) 0.0006(13) 0.0016(13) -0.0029(13)
N5 0.0249(17) 0.0210(17) 0.0248(17) -0.0001(13) 0.0036(14) -0.0058(13)
N6 0.0193(16) 0.0185(16) 0.0251(16) 0.0004(13) 0.0019(13) 0.0013(13)
N7 0.0208(16) 0.0149(16) 0.0308(17) 0.0036(13) 0.0023(13) 0.0010(13)
N8 0.0210(18) 0.0213(16) 0.0243(16) 0.0043(13) 0.0011(14) -0.0002(13)
N9 0.086(3) 0.028(2) 0.109(4) 0.021(2) 0.055(3) 0.017(2)
B1 0.021(2) 0.014(2) 0.021(2) 0.0002(17) -0.0001(17) 0.0016(17)
B2 0.020(2) 0.026(2) 0.026(2) -0.0008(19) -0.0035(18) 0.0007(18)

loop_
_atom_type_symbol
_atom_type_description
_atom_type_scat_dispersion_real
_atom_type_scat_dispersion_imag
_atom_type_scat_source
C C 0.0033 0.0016 'International Tables Vol C Tables 4.2.6.8 and 6.1.1.4'
H H 0.0000 0.0000 'International Tables Vol C Tables 4.2.6.8 and 6.1.1.4'
B B 0.0013 0.0007 'International Tables Vol C Tables 4.2.6.8 and 6.1.1.4'
N N 0.0061 0.0033 'International Tables Vol C Tables 4.2.6.8 and 6.1.1.4'
Co Co 0.3494 0.9721 'International Tables Vol C Tables 4.2.6.8 and 6.1.1.4'

loop_
_geom_angle_atom_site_label_1
_geom_angle_atom_site_label_2
_geom_angle_atom_site_label_3
_geom_angle
C3 Co1 C16 111.71(13)
C3 Co1 N8 104.63(12)
C16 Co1 N8 101.49(12)
C3 Co1 C29 111.53(13)
C16 Co1 C29 121.24(13)
N8 Co1 C29 103.97(12)
N1 C1 C2 112.4(3)
N2 C2 C1 111.6(3)
N2 C3 N3 102.4(3)
N2 C3 Co1 128.8(2)
N3 C3 Co1 128.7(2)
C5 C4 N2 107.0(3)
C4 C5 N3 106.9(3)
C7 C6 C11 123.6(3)
C7 C6 N3 117.8(3)
C11 C6 N3 118.5(3)
C6 C7 C8 117.5(3)
C6 C7 C12 121.8(3)
C8 C7 C12 120.7(3)
C9 C8 C7 120.3(4)
C10 C9 C8 120.4(4)
C9 C10 C11 121.6(4)
C10 C11 C6 116.6(3)
C10 C11 C13 120.8(3)
C6 C11 C13 122.6(3)
N1 C14 C15 110.7(3)
N4 C15 C14 111.3(3)
N4 C16 N5 102.6(3)
N4 C16 Co1 128.5(2)
N5 C16 Co1 128.9(2)
C18 C17 N4 107.1(3)
C17 C18 N5 106.9(3)
C20 C19 C24 122.4(3)
C20 C19 N5 120.5(3)
C24 C19 N5 117.1(3)
C19 C20 C21 118.3(3)
C19 C20 C25 121.5(3)
C21 C20 C25 120.3(3)
C20 C21 C22 120.8(3)
C23 C22 C21 120.2(3)
C22 C23 C24 121.0(3)
C23 C24 C19 117.4(3)
C23 C24 C26 120.6(3)
C19 C24 C26 122.0(3)
N1 C27 C28 111.2(3)
N6 C28 C27 109.6(3)
N6 C29 N7 103.5(3)
N6 C29 Co1 128.8(2)
N7 C29 Co1 127.0(2)
C31 C30 N6 106.7(3)
C30 C31 N7 106.9(3)
C37 C32 C33 123.7(3)
C37 C32 N7 117.1(3)
C33 C32 N7 119.0(3)
C32 C33 C34 116.7(3)
C32 C33 C38 122.8(3)
C34 C33 C38 120.5(3)
C35 C34 C33 121.1(3)
C34 C35 C36 120.3(3)
C37 C36 C35 120.7(3)
C32 C37 C36 117.6(3)
C32 C37 C39 122.1(3)
C36 C37 C39 120.3(3)
N8 C40 C41 178.8(4)
C47 C42 C43 114.2(3)
C47 C42 B1 124.3(3)
C43 C42 B1 121.4(3)
C44 C43 C42 123.4(3)
C43 C44 C45 120.3(3)
C46 C45 C44 118.0(3)
C45 C46 C47 121.1(3)
C46 C47 C42 122.8(3)
C49 C48 C53 115.0(3)
C49 C48 B1 123.7(3)
C53 C48 B1 121.2(3)
C48 C49 C50 122.8(3)
C51 C50 C49 119.8(3)
C50 C51 C52 119.5(3)
C51 C52 C53 119.9(3)
C52 C53 C48 122.9(3)
C55 C54 C59 114.0(3)
C55 C54 B1 124.4(3)
C59 C54 B1 121.5(3)
C56 C55 C54 123.7(3)
C57 C56 C55 119.8(3)
C58 C57 C56 118.9(3)
C57 C58 C59 120.7(3)
C58 C59 C54 122.9(3)
C65 C60 C61 114.2(3)
C65 C60 B1 121.2(3)
C61 C60 B1 124.2(3)
C62 C61 C60 123.4(3)
C63 C62 C61 120.2(3)
C64 C63 C62 118.8(3)
C63 C64 C65 120.0(3)
C64 C65 C60 123.4(3)
C71 C66 C67 114.6(3)
C71 C66 B2 122.9(3)
C67 C66 B2 122.5(3)
C68 C67 C66 123.3(3)
C67 C68 C69 120.2(3)
C70 C69 C68 118.4(3)
C69 C70 C71 120.4(3)
C70 C71 C66 123.0(3)
C73 C72 C77 114.7(3)
C73 C72 B2 124.2(3)
C77 C72 B2 121.1(3)
C72 C73 C74 122.4(4)
C75 C74 C73 120.5(4)
C74 C75 C76 119.0(4)
C75 C76 C77 120.6(4)
C76 C77 C72 122.9(4)
C83 C78 C79 115.4(3)
C83 C78 B2 122.3(3)
C79 C78 B2 122.0(3)
C80 C79 C78 122.6(3)
C81 C80 C79 120.6(3)
C80 C81 C82 118.3(3)
C83 C82 C81 120.5(3)
C82 C83 C78 122.7(3)
C89 C84 C85 113.8(3)
C89 C84 B2 123.2(3)
C85 C84 B2 122.8(3)
C86 C85 C84 123.5(3)
C85 C86 C87 120.3(3)
C88 C87 C86 118.4(3)
C87 C88 C89 120.5(3)
C88 C89 C84 123.4(3)
N9 C91 C90 179.8(6)
C1 N1 C27 110.7(3)
C1 N1 C14 111.7(3)
C27 N1 C14 110.5(3)
C3 N2 C4 112.1(3)
C3 N2 C2 125.9(3)
C4 N2 C2 121.7(3)
C3 N3 C5 111.6(3)
C3 N3 C6 125.2(3)
C5 N3 C6 123.0(3)
C16 N4 C17 111.8(3)
C16 N4 C15 126.0(3)
C17 N4 C15 122.2(3)
C16 N5 C18 111.6(3)
C16 N5 C19 125.7(3)
C18 N5 C19 122.6(3)
C29 N6 C30 111.6(3)
C29 N6 C28 126.0(3)
C30 N6 C28 122.0(3)
C29 N7 C31 111.3(3)
C29 N7 C32 126.7(3)
C31 N7 C32 121.6(3)
C40 N8 Co1 179.1(3)
C48 B1 C42 109.1(3)
C48 B1 C54 110.6(3)
C42 B1 C54 109.6(3)
C48 B1 C60 108.8(3)
C42 B1 C60 106.2(3)
C54 B1 C60 112.4(3)
C84 B2 C66 111.0(3)
C84 B2 C78 108.6(3)
C66 B2 C78 107.4(3)
C84 B2 C72 110.0(3)
C66 B2 C72 110.7(3)
C78 B2 C72 109.1(3)

loop_
_geom_bond_atom_site_label_1
_geom_bond_atom_site_label_2
_geom_bond_distance
Co1 C3 2.028(3)
Co1 C16 2.033(3)
Co1 N8 2.035(3)
Co1 C29 2.047(3)
C1 N1 1.462(4)
C1 C2 1.501(5)
C2 N2 1.468(4)
C3 N2 1.366(4)
C3 N3 1.378(4)
C4 C5 1.336(5)
C4 N2 1.376(4)
C5 N3 1.378(4)
C6 C7 1.385(5)
C6 C11 1.397(5)
C6 N3 1.452(4)
C7 C8 1.395(5)
C7 C12 1.508(5)
C8 C9 1.389(5)
C9 C10 1.371(5)
C10 C11 1.394(5)
C11 C13 1.500(5)
C14 N1 1.471(4)
C14 C15 1.514(4)
C15 N4 1.477(4)
C16 N4 1.368(4)
C16 N5 1.371(4)
C17 C18 1.330(5)
C17 N4 1.378(4)
C18 N5 1.381(4)
C19 C20 1.381(4)
C19 C24 1.406(5)
C19 N5 1.450(4)
C20 C21 1.381(5)
C20 C25 1.517(5)
C21 C22 1.382(5)
C22 C23 1.381(5)
C23 C24 1.383(5)
C24 C26 1.513(5)
C27 N1 1.467(4)
C27 C28 1.510(5)
C28 N6 1.469(4)
C29 N6 1.359(4)
C29 N7 1.368(4)
C30 C31 1.339(5)
C30 N6 1.390(4)
C31 N7 1.387(4)
C32 C37 1.380(5)
C32 C33 1.397(5)
C32 N7 1.452(4)
C33 C34 1.399(5)
C33 C38 1.503(5)
C34 C35 1.375(5)
C35 C36 1.390(5)
C36 C37 1.388(5)
C37 C39 1.502(5)
C40 N8 1.138(4)
C40 C41 1.463(5)
C42 C47 1.401(4)
C42 C43 1.403(4)
C42 B1 1.646(5)
C43 C44 1.385(4)
C44 C45 1.392(5)
C45 C46 1.372(5)
C46 C47 1.392(5)
C48 C49 1.394(4)
C48 C53 1.400(4)
C48 B1 1.638(5)
C49 C50 1.398(4)
C50 C51 1.372(5)
C51 C52 1.378(5)
C52 C53 1.387(4)
C54 C55 1.403(4)
C54 C59 1.412(4)
C54 B1 1.658(5)
C55 C56 1.393(5)
C56 C57 1.381(5)
C57 C58 1.380(5)
C58 C59 1.387(5)
C60 C65 1.402(4)
C60 C61 1.403(4)
C60 B1 1.662(5)
C61 C62 1.387(5)
C62 C63 1.384(5)
C63 C64 1.380(5)
C64 C65 1.392(5)
C66 C71 1.399(5)
C66 C67 1.406(5)
C66 B2 1.651(5)
C67 C68 1.380(5)
C68 C69 1.391(5)
C69 C70 1.383(5)
C70 C71 1.389(5)
C72 C73 1.397(5)
C72 C77 1.407(5)
C72 B2 1.655(5)
C73 C74 1.403(5)
C74 C75 1.368(6)
C75 C76 1.371(5)
C76 C77 1.385(5)
C78 C83 1.392(4)
C78 C79 1.399(5)
C78 B2 1.652(5)
C79 C80 1.390(5)
C80 C81 1.377(5)
C81 C82 1.389(5)
C82 C83 1.389(4)
C84 C89 1.399(5)
C84 C85 1.402(5)
C84 B2 1.642(5)
C85 C86 1.381(5)
C86 C87 1.382(5)
C87 C88 1.370(5)
C88 C89 1.386(5)
C90 C91 1.441(7)
C91 N9 1.146(6)
